data_4341601
loop_
_publ_author_name
'Deacon, Glen B.'
'Junk, Peter C.'
'Wang, Jun'
'Werner, Daniel'

_publ_section_title
;
 Reactivity of Bulky Formamidinatosamarium(II or III) Complexes with
 C&#x2550;O and C&#x2550;S Bonds.
;
_journal_name_full 'Inorganic chemistry'
_journal_page_first 141110081832000
_journal_paper_doi 10.1021/ic502181g
_journal_year 2014
_chemical_formula_moiety 'C74.50 H87 N4 O Sm'
_chemical_formula_sum 'C74.5 H87 N4 O Sm'
_chemical_formula_weight 1204.83
_chemical_name_systematic
;
 ?
;
_space_group_IT_number 2
_symmetry_cell_setting triclinic
_symmetry_space_group_name_Hall '-P 1'
_symmetry_space_group_name_H-M 'P -1'
_atom_sites_solution_hydrogens geom
_atom_sites_solution_primary direct
_atom_sites_solution_secondary difmap
_audit_creation_method SHELXL-97
_cell_angle_alpha 97.15(3)
_cell_angle_beta 98.88(3)
_cell_angle_gamma 118.30(3)
_cell_formula_units_Z 2
_cell_length_a 14.276(3)
_cell_length_b 14.806(3)
_cell_length_c 18.060(4)
_cell_measurement_reflns_used 80302
_cell_measurement_temperature 123(1)
_cell_measurement_theta_max 30.508
_cell_measurement_theta_min 1.172
_cell_volume 3234.0(17)
_computing_cell_refinement 'DENZO-SMN (Otwinowski & Minor, 1997)'
_computing_data_collection 'Collect (Hooft, 1999)'
_computing_data_reduction 'DENZO-SMN (Otwinowski & Minor, 1997)'
_computing_molecular_graphics 'X-Seed (Barbour, 1999)'
_computing_publication_material 'CIFTAB (Sheldrick, 1997)'
_computing_structure_refinement 'SHELXL-97 (Sheldrick, 1997)'
_computing_structure_solution 'SHELXS-97 (Sheldrick, 1990)'
_diffrn_ambient_temperature 123(1)
_diffrn_measured_fraction_theta_full 1.000
_diffrn_measured_fraction_theta_max 1.000
_diffrn_measurement_device_type 'Nonius KappaCCD'
_diffrn_measurement_method 'phi and omega scans'
_diffrn_radiation_monochromator graphite
_diffrn_radiation_source 'fine-focus sealed tube'
_diffrn_radiation_type MoK\a
_diffrn_radiation_wavelength 0.71073
_diffrn_reflns_av_R_equivalents 0.0648
_diffrn_reflns_av_sigmaI/netI 0.0361
_diffrn_reflns_limit_h_max 16
_diffrn_reflns_limit_h_min -16
_diffrn_reflns_limit_k_max 17
_diffrn_reflns_limit_k_min -17
_diffrn_reflns_limit_l_max 21
_diffrn_reflns_limit_l_min -21
_diffrn_reflns_number 54056
_diffrn_reflns_theta_full 25.00
_diffrn_reflns_theta_max 25.00
_diffrn_reflns_theta_min 1.17
_exptl_absorpt_coefficient_mu 0.954
_exptl_absorpt_correction_T_max 0.8701
_exptl_absorpt_correction_T_min 0.7313
_exptl_absorpt_correction_type empirical
_exptl_absorpt_process_details SORTAV
_exptl_crystal_colour 'light yellow'
_exptl_crystal_density_diffrn 1.237
_exptl_crystal_density_method 'not measured'
_exptl_crystal_description rods
_exptl_crystal_F_000 1264
_exptl_crystal_size_max 0.35
_exptl_crystal_size_mid 0.30
_exptl_crystal_size_min 0.15
_refine_diff_density_max 1.697
_refine_diff_density_min -1.009
_refine_diff_density_rms 0.101
_refine_ls_extinction_expression Fc^*^=kFc[1+0.001xFc^2^\l^3^/sin(2\q)]^-1/4^
_refine_ls_extinction_method SHELXL
_refine_ls_goodness_of_fit_ref 1.064
_refine_ls_hydrogen_treatment constr
_refine_ls_matrix_type full
_refine_ls_number_parameters 774
_refine_ls_number_reflns 11382
_refine_ls_number_restraints 31
_refine_ls_restrained_S_all 1.068
_refine_ls_R_factor_all 0.0412
_refine_ls_R_factor_gt 0.0379
_refine_ls_shift/su_max 0.003
_refine_ls_shift/su_mean 0.000
_refine_ls_structure_factor_coef Fsqd
_refine_ls_weighting_details 'calc w=1/[\s^2^(Fo^2^)+(0.2000P)^2^+0.0000P] where P=(Fo^2^+2Fc^2^)/3'
_refine_ls_weighting_scheme calc
_refine_ls_wR_factor_gt 0.0962
_refine_ls_wR_factor_ref 0.0995
_reflns_number_gt 10570
_reflns_number_total 11382
_reflns_threshold_expression >2sigma(I)
_cod_data_source_file ic502181g_si_001.cif
_cod_data_source_block Compound7
_cod_depositor_comments
;
The following automatic conversions were performed:

'_exptl_absorpt_correction_type' value 'Empirical' changed to
'empirical' according to
/home/saulius/struct/COD-crude-data--automatic-downloads/rss-feeds/ACS/lib/dictionaries/cif_core.dic
dictionary named 'cif_core.dic' version 2.4.2 from 2011-04-26.

Automatic conversion script
Id: cif_fix_values 2935 2014-11-11 08:27:57Z andrius 
;
_cod_original_cell_volume 3233.7(11)
_cod_original_sg_symbol_H-M P-1
_cod_original_formula_sum 'C74.50 H87 N4 O Sm'
_cod_database_code 4341601

loop_
_symmetry_equiv_pos_as_xyz
'x, y, z'
'-x, -y, -z'

loop_
_atom_site_label
_atom_site_type_symbol
_atom_site_fract_x
_atom_site_fract_y
_atom_site_fract_z
_atom_site_U_iso_or_equiv
_atom_site_adp_type
_atom_site_occupancy
_atom_site_symmetry_multiplicity
_atom_site_calc_flag
_atom_site_refinement_flags
_atom_site_disorder_assembly
_atom_site_disorder_group
Sm1 Sm 0.639674(10) 0.834029(10) 0.744605(7) 0.01444(7) Uani 1 1 d . . .
O1 O 0.52565(16) 0.69067(15) 0.76405(11) 0.0194(4) Uani 1 1 d . . .
N1 N 0.77202(18) 0.92333(18) 0.86865(13) 0.0159(5) Uani 1 1 d . . .
C1 C 0.8573(2) 0.9399(2) 0.83922(16) 0.0169(6) Uani 1 1 d . . .
N2 N 0.83969(19) 0.91255(19) 0.76372(13) 0.0181(5) Uani 1 1 d . . .
C2 C 0.7923(2) 0.9494(2) 0.95045(16) 0.0159(6) Uani 1 1 d . . .
N3 N 0.55161(19) 0.92388(18) 0.69386(13) 0.0160(5) Uani 1 1 d . . .
C3 C 0.7883(2) 1.0383(2) 0.98472(16) 0.0172(6) Uani 1 1 d . . .
N4 N 0.59194(18) 0.82865(18) 0.60781(13) 0.0149(5) Uani 1 1 d . . .
C4 C 0.8087(2) 1.0648(2) 1.06447(17) 0.0209(6) Uani 1 1 d . . .
H4 H 0.8074 1.1249 1.0883 0.025 Uiso 1 1 calc R . .
C5 C 0.8311(2) 1.0051(2) 1.11004(16) 0.0218(6) Uani 1 1 d . . .
H5 H 0.8467 1.0253 1.1645 0.026 Uiso 1 1 calc R . .
C6 C 0.8304(2) 0.9158(2) 1.07528(16) 0.0203(6) Uani 1 1 d . . .
H6 H 0.8446 0.8744 1.1065 0.024 Uiso 1 1 calc R . .
C7 C 0.8094(2) 0.8851(2) 0.99528(16) 0.0176(6) Uani 1 1 d . . .
C8 C 0.7588(3) 1.1004(2) 0.93427(17) 0.0238(6) Uani 1 1 d . . .
H8 H 0.7875 1.0971 0.8875 0.029 Uiso 1 1 calc R . .
C9 C 0.8089(3) 1.2163(2) 0.9728(2) 0.0335(8) Uani 1 1 d . . .
H9A H 0.7765 1.2223 1.0159 0.050 Uiso 1 1 calc R . .
H9B H 0.7940 1.2533 0.9353 0.050 Uiso 1 1 calc R . .
H9C H 0.8883 1.2480 0.9919 0.050 Uiso 1 1 calc R . .
C10 C 0.6332(3) 1.0474(3) 0.9074(2) 0.0322(8) Uani 1 1 d . . .
H10A H 0.6025 0.9732 0.8823 0.048 Uiso 1 1 calc R . .
H10B H 0.6143 1.0833 0.8709 0.048 Uiso 1 1 calc R . .
H10C H 0.6029 1.0517 0.9520 0.048 Uiso 1 1 calc R . .
C11 C 0.8045(2) 0.7833(2) 0.95978(16) 0.0209(6) Uani 1 1 d . . .
H11 H 0.7666 0.7633 0.9040 0.025 Uiso 1 1 calc R . .
C12 C 0.9198(3) 0.7996(3) 0.9646(2) 0.0353(8) Uani 1 1 d . . .
H12A H 0.9611 0.8584 0.9414 0.053 Uiso 1 1 calc R . .
H12B H 0.9142 0.7353 0.9368 0.053 Uiso 1 1 calc R . .
H12C H 0.9577 0.8156 1.0187 0.053 Uiso 1 1 calc R . .
C13 C 0.7385(3) 0.6914(2) 0.99546(19) 0.0276(7) Uani 1 1 d . . .
H13A H 0.7777 0.7053 1.0489 0.041 Uiso 1 1 calc R . .
H13B H 0.7294 0.6263 0.9660 0.041 Uiso 1 1 calc R . .
H13C H 0.6663 0.6839 0.9943 0.041 Uiso 1 1 calc R . .
C14 C 0.9331(2) 0.9338(2) 0.73361(15) 0.0170(6) Uani 1 1 d . . .
C15 C 0.9447(2) 0.8484(2) 0.70310(16) 0.0209(6) Uani 1 1 d . . .
C16 C 1.0350(3) 0.8686(3) 0.67321(17) 0.0255(7) Uani 1 1 d . . .
H16 H 1.0443 0.8117 0.6531 0.031 Uiso 1 1 calc R . .
C17 C 1.1116(3) 0.9703(3) 0.67224(17) 0.0278(7) Uani 1 1 d . . .
H17 H 1.1722 0.9828 0.6509 0.033 Uiso 1 1 calc R . .
C18 C 1.0999(2) 1.0535(3) 0.70221(17) 0.0258(7) Uani 1 1 d . . .
H18 H 1.1534 1.1230 0.7015 0.031 Uiso 1 1 calc R . .
C19 C 1.0114(2) 1.0385(2) 0.73367(16) 0.0206(6) Uani 1 1 d . . .
C20 C 0.8594(3) 0.7373(2) 0.70406(18) 0.0260(7) Uani 1 1 d . . .
H20 H 0.8329 0.7413 0.7519 0.031 Uiso 1 1 calc R . .
C21 C 0.7605(3) 0.6945(3) 0.63488(19) 0.0330(8) Uani 1 1 d . . .
H21A H 0.7334 0.7441 0.6345 0.049 Uiso 1 1 calc R . .
H21B H 0.7021 0.6262 0.6389 0.049 Uiso 1 1 calc R . .
H21C H 0.7830 0.6859 0.5871 0.049 Uiso 1 1 calc R . .
C22 C 0.9035(4) 0.6610(3) 0.7055(3) 0.0442(9) Uani 1 1 d . . .
H22A H 0.9227 0.6495 0.6568 0.066 Uiso 1 1 calc R . .
H22B H 0.8472 0.5937 0.7126 0.066 Uiso 1 1 calc R . .
H22C H 0.9690 0.6911 0.7481 0.066 Uiso 1 1 calc R . .
C23 C 1.0008(3) 1.1322(2) 0.76751(18) 0.0257(7) Uani 1 1 d . . .
H23 H 0.9852 1.1236 0.8191 0.031 Uiso 1 1 calc R . .
C24 C 1.1056(3) 1.2396(3) 0.7798(2) 0.0367(8) Uani 1 1 d . . .
H24A H 1.1190 1.2540 0.7298 0.055 Uiso 1 1 calc R . .
H24B H 1.1681 1.2383 0.8099 0.055 Uiso 1 1 calc R . .
H24C H 1.0963 1.2949 0.8076 0.055 Uiso 1 1 calc R . .
C25 C 0.9048(3) 1.1338(3) 0.7183(2) 0.0429(10) Uani 1 1 d . . .
H25A H 0.9190 1.1452 0.6679 0.064 Uiso 1 1 calc R . .
H25B H 0.8963 1.1909 0.7439 0.064 Uiso 1 1 calc R . .
H25C H 0.8374 1.0663 0.7114 0.064 Uiso 1 1 calc R . .
C26 C 0.5411(2) 0.8823(2) 0.62097(16) 0.0157(5) Uani 1 1 d . . .
C27 C 0.4976(2) 0.9807(2) 0.71242(15) 0.0179(6) Uani 1 1 d . . .
C28 C 0.4033(2) 0.9302(2) 0.74114(17) 0.0215(6) Uani 1 1 d . . .
C29 C 0.3585(3) 0.9899(3) 0.76812(19) 0.0265(7) Uani 1 1 d . . .
H29 H 0.2966 0.9580 0.7892 0.032 Uiso 1 1 calc R . .
C30 C 0.4024(3) 1.0941(3) 0.7647(2) 0.0316(8) Uani 1 1 d . . .
H30 H 0.3709 1.1334 0.7835 0.038 Uiso 1 1 calc R . .
C31 C 0.4919(3) 1.1415(2) 0.73391(19) 0.0278(7) Uani 1 1 d . . .
H31 H 0.5197 1.2126 0.7300 0.033 Uiso 1 1 calc R . .
C32 C 0.5426(2) 1.0866(2) 0.70830(16) 0.0212(6) Uani 1 1 d . . .
C33 C 0.3482(3) 0.8132(2) 0.73822(19) 0.0256(7) Uani 1 1 d . . .
H33 H 0.4070 0.7942 0.7458 0.031 Uiso 1 1 calc R . .
C34 C 0.2726(3) 0.7522(3) 0.6582(2) 0.0342(8) Uani 1 1 d . . .
H34A H 0.2121 0.7669 0.6499 0.051 Uiso 1 1 calc R . .
H34B H 0.2428 0.6765 0.6544 0.051 Uiso 1 1 calc R . .
H34C H 0.3142 0.7740 0.6191 0.051 Uiso 1 1 calc R . .
C35 C 0.2848(3) 0.7790(3) 0.8006(2) 0.0366(8) Uani 1 1 d . . .
H35A H 0.3326 0.8225 0.8512 0.055 Uiso 1 1 calc R . .
H35B H 0.2606 0.7048 0.7996 0.055 Uiso 1 1 calc R . .
H35C H 0.2206 0.7881 0.7907 0.055 Uiso 1 1 calc R . .
C36 C 0.6410(3) 1.1422(2) 0.67499(18) 0.0243(7) Uani 1 1 d . . .
H36 H 0.6773 1.0987 0.6723 0.029 Uiso 1 1 calc R . .
C37 C 0.7261(3) 1.2523(3) 0.7242(2) 0.0398(9) Uani 1 1 d . . .
H37A H 0.6943 1.2982 0.7239 0.060 Uiso 1 1 calc R . .
H37B H 0.7909 1.2817 0.7030 0.060 Uiso 1 1 calc R . .
H37C H 0.7475 1.2474 0.7772 0.060 Uiso 1 1 calc R . .
C38 C 0.6032(3) 1.1498(3) 0.5928(2) 0.0345(8) Uani 1 1 d . . .
H38A H 0.5525 1.0788 0.5607 0.052 Uiso 1 1 calc R . .
H38B H 0.6670 1.1845 0.5713 0.052 Uiso 1 1 calc R . .
H38C H 0.5658 1.1907 0.5939 0.052 Uiso 1 1 calc R . .
C39 C 0.5784(2) 0.7797(2) 0.53105(15) 0.0158(6) Uani 1 1 d . . .
C40 C 0.4856(2) 0.6805(2) 0.49452(16) 0.0175(6) Uani 1 1 d . . .
C41 C 0.4779(3) 0.6350(2) 0.42000(17) 0.0225(6) Uani 1 1 d . . .
H41 H 0.4153 0.5687 0.3946 0.027 Uiso 1 1 calc R . .
C42 C 0.5591(3) 0.6836(2) 0.38178(17) 0.0245(7) Uani 1 1 d . . .
H42 H 0.5519 0.6514 0.3307 0.029 Uiso 1 1 calc R . .
C43 C 0.6507(3) 0.7796(2) 0.41888(17) 0.0240(6) Uani 1 1 d . . .
H43 H 0.7070 0.8127 0.3930 0.029 Uiso 1 1 calc R . .
C44 C 0.6624(2) 0.8290(2) 0.49335(17) 0.0203(6) Uani 1 1 d . . .
C45 C 0.3982(2) 0.6197(2) 0.53618(17) 0.0208(6) Uani 1 1 d . . .
H45 H 0.4123 0.6681 0.5856 0.025 Uiso 1 1 calc R . .
C46 C 0.2823(3) 0.5826(3) 0.4898(2) 0.0286(7) Uani 1 1 d . . .
H46A H 0.2767 0.6436 0.4798 0.043 Uiso 1 1 calc R . .
H46B H 0.2292 0.5451 0.5191 0.043 Uiso 1 1 calc R . .
H46C H 0.2666 0.5352 0.4408 0.043 Uiso 1 1 calc R . .
C47 C 0.4095(3) 0.5270(2) 0.55591(18) 0.0248(6) Uani 1 1 d . . .
H47A H 0.4005 0.4805 0.5085 0.037 Uiso 1 1 calc R . .
H47B H 0.3530 0.4876 0.5823 0.037 Uiso 1 1 calc R . .
H47C H 0.4823 0.5538 0.5896 0.037 Uiso 1 1 calc R . .
C48 C 0.7617(3) 0.9366(3) 0.53216(18) 0.0275(7) Uani 1 1 d . . .
H48 H 0.7672 0.9462 0.5888 0.033 Uiso 1 1 calc R . .
C49 C 0.8698(3) 0.9493(3) 0.5198(2) 0.0345(8) Uani 1 1 d . . .
H49A H 0.8806 0.8942 0.5374 0.052 Uiso 1 1 calc R . .
H49B H 0.9301 1.0186 0.5490 0.052 Uiso 1 1 calc R . .
H49C H 0.8683 0.9432 0.4649 0.052 Uiso 1 1 calc R . .
C50 C 0.7413(3) 1.0210(3) 0.5060(2) 0.0375(8) Uani 1 1 d . . .
H50A H 0.8043 1.0908 0.5315 0.056 Uiso 1 1 calc R . .
H50B H 0.6752 1.0152 0.5197 0.056 Uiso 1 1 calc R . .
H50C H 0.7313 1.0114 0.4501 0.056 Uiso 1 1 calc R . .
C51 C 0.4572(2) 0.6093(2) 0.79636(16) 0.0185(6) Uani 1 1 d . . .
C52 C 0.3475(2) 0.5418(2) 0.74165(17) 0.0206(6) Uani 1 1 d . . .
C53 C 0.2582(3) 0.4887(2) 0.69962(17) 0.0236(6) Uani 1 1 d . . .
C54 C 0.1519(2) 0.4276(2) 0.64608(18) 0.0266(7) Uani 1 1 d . . .
C55 C 0.0732(3) 0.4569(3) 0.6484(2) 0.0403(9) Uani 1 1 d . . .
H55 H 0.0884 0.5153 0.6869 0.048 Uiso 1 1 calc R . .
C56 C -0.0275(3) 0.4016(4) 0.5951(3) 0.0602(13) Uani 1 1 d . . .
H56 H -0.0811 0.4219 0.5972 0.072 Uiso 1 1 calc R . .
C57 C -0.0497(3) 0.3166(4) 0.5389(3) 0.0598(14) Uani 1 1 d . . .
H57 H -0.1180 0.2794 0.5017 0.072 Uiso 1 1 calc R . .
C58 C 0.0268(3) 0.2862(3) 0.5368(2) 0.0496(11) Uani 1 1 d . . .
H58 H 0.0103 0.2270 0.4987 0.060 Uiso 1 1 calc R . .
C59 C 0.1290(3) 0.3411(3) 0.58991(19) 0.0340(8) Uani 1 1 d . . .
H59 H 0.1819 0.3199 0.5878 0.041 Uiso 1 1 calc R . .
C60 C 0.4430(2) 0.6556(2) 0.87260(16) 0.0183(6) Uani 1 1 d . . .
C61 C 0.5302(2) 0.7506(2) 0.91835(17) 0.0216(6) Uani 1 1 d . . .
H61 H 0.5960 0.7854 0.9018 0.026 Uiso 1 1 calc R . .
C62 C 0.5222(3) 0.7950(2) 0.98788(18) 0.0249(7) Uani 1 1 d . . .
H62 H 0.5823 0.8598 1.0184 0.030 Uiso 1 1 calc R . .
C63 C 0.4272(3) 0.7452(3) 1.01268(18) 0.0243(7) Uani 1 1 d . . .
H63 H 0.4216 0.7753 1.0602 0.029 Uiso 1 1 calc R . .
C64 C 0.3397(3) 0.6503(3) 0.96722(19) 0.0281(7) Uani 1 1 d . . .
H64 H 0.2740 0.6155 0.9839 0.034 Uiso 1 1 calc R . .
C65 C 0.3479(2) 0.6065(2) 0.89788(18) 0.0237(6) Uani 1 1 d . . .
H65 H 0.2875 0.5419 0.8673 0.028 Uiso 1 1 calc R . .
C66 C 0.5072(2) 0.5386(2) 0.81248(16) 0.0192(6) Uani 1 1 d . . .
C67 C 0.4593(3) 0.4583(3) 0.8500(2) 0.0316(7) Uani 1 1 d . . .
H67 H 0.3940 0.4454 0.8651 0.038 Uiso 1 1 calc R . .
C68 C 0.5048(3) 0.3964(3) 0.8660(2) 0.0375(8) Uani 1 1 d . . .
H68 H 0.4709 0.3417 0.8920 0.045 Uiso 1 1 calc R . .
C69 C 0.5998(3) 0.4142(3) 0.84413(19) 0.0322(8) Uani 1 1 d . . .
H69 H 0.6318 0.3726 0.8557 0.039 Uiso 1 1 calc R . .
C70 C 0.6473(3) 0.4922(3) 0.80564(19) 0.0310(7) Uani 1 1 d . . .
H70 H 0.7118 0.5038 0.7898 0.037 Uiso 1 1 calc R . .
C71 C 0.6014(3) 0.5546(2) 0.78961(18) 0.0259(7) Uani 1 1 d . . .
H71 H 0.6348 0.6084 0.7629 0.031 Uiso 1 1 calc R . .
C72 C 1.024(2) 1.457(2) 0.9017(15) 0.139(11) Uani 0.50 1 d PDU A -1
H72A H 1.1016 1.4828 0.9021 0.209 Uiso 0.50 1 calc PR A -1
H72B H 0.9943 1.4870 0.8663 0.209 Uiso 0.50 1 calc PR A -1
H72C H 0.9829 1.3797 0.8846 0.209 Uiso 0.50 1 calc PR A -1
C73 C 1.0151(10) 1.4870(8) 0.9784(7) 0.073(3) Uani 0.50 1 d PDU A -1
C74 C 0.9444(9) 1.5256(10) 0.9885(6) 0.056(3) Uani 0.50 1 d PD A -1
H74 H 0.9003 1.5278 0.9444 0.067 Uiso 0.50 1 calc PR A -1
C75 C 0.9372(7) 1.5592(7) 1.0577(6) 0.058(3) Uani 0.50 1 d PD A -1
H75 H 0.8925 1.5899 1.0622 0.070 Uiso 0.50 1 calc PR A -1
C76 C 0.9932(10) 1.5506(10) 1.1236(8) 0.063(3) Uani 0.50 1 d PD A -1
H76 H 0.9832 1.5695 1.1728 0.076 Uiso 0.50 1 calc PR A -1
C77 C 1.0636(8) 1.5138(8) 1.1150(7) 0.083(4) Uani 0.50 1 d PD A -1
H77 H 1.1065 1.5112 1.1596 0.100 Uiso 0.50 1 calc PR A -1
C78 C 1.0735(11) 1.4814(11) 1.0457(7) 0.064(4) Uani 0.50 1 d PDU A -1
H78 H 1.1213 1.4541 1.0421 0.076 Uiso 0.50 1 calc PR A -1

loop_
_atom_site_aniso_label
_atom_site_aniso_U_11
_atom_site_aniso_U_22
_atom_site_aniso_U_33
_atom_site_aniso_U_23
_atom_site_aniso_U_13
_atom_site_aniso_U_12
Sm1 0.01061(9) 0.01676(9) 0.01387(10) 0.00402(6) 0.00045(6) 0.00591(7)
O1 0.0163(10) 0.0172(10) 0.0198(10) 0.0066(8) 0.0023(8) 0.0048(8)
N1 0.0121(11) 0.0191(12) 0.0135(11) 0.0012(9) 0.0019(9) 0.0065(10)
C1 0.0130(14) 0.0170(13) 0.0178(14) 0.0041(11) 0.0008(11) 0.0061(11)
N2 0.0136(12) 0.0256(13) 0.0133(11) 0.0017(9) 0.0023(9) 0.0093(10)
C2 0.0087(13) 0.0180(14) 0.0143(13) -0.0011(11) 0.0015(10) 0.0031(11)
N3 0.0159(12) 0.0177(11) 0.0157(12) 0.0035(9) 0.0025(9) 0.0098(10)
C3 0.0108(13) 0.0190(14) 0.0175(14) 0.0026(11) 0.0030(11) 0.0046(11)
N4 0.0123(11) 0.0169(11) 0.0145(11) 0.0044(9) 0.0019(9) 0.0069(10)
C4 0.0174(15) 0.0226(15) 0.0188(15) -0.0032(12) 0.0026(11) 0.0096(12)
C5 0.0137(14) 0.0309(16) 0.0144(14) -0.0004(12) 0.0010(11) 0.0083(13)
C6 0.0132(14) 0.0274(15) 0.0176(14) 0.0044(12) 0.0010(11) 0.0092(12)
C7 0.0091(13) 0.0230(14) 0.0174(14) 0.0019(11) 0.0012(10) 0.0067(12)
C8 0.0300(17) 0.0236(15) 0.0207(15) 0.0048(12) 0.0079(13) 0.0154(14)
C9 0.0339(19) 0.0216(16) 0.042(2) 0.0041(14) 0.0037(15) 0.0143(15)
C10 0.0348(19) 0.0277(17) 0.0290(17) 0.0002(14) -0.0081(14) 0.0179(15)
C11 0.0223(16) 0.0248(15) 0.0159(14) 0.0022(12) 0.0006(11) 0.0138(13)
C12 0.0312(19) 0.0360(19) 0.050(2) 0.0103(16) 0.0145(16) 0.0240(16)
C13 0.0285(17) 0.0243(16) 0.0268(16) 0.0051(13) 0.0015(13) 0.0124(14)
C14 0.0116(13) 0.0257(15) 0.0109(13) 0.0032(11) 0.0003(10) 0.0081(12)
C15 0.0175(15) 0.0294(16) 0.0138(14) 0.0023(12) -0.0007(11) 0.0122(13)
C16 0.0237(16) 0.0416(19) 0.0155(14) 0.0026(13) 0.0019(12) 0.0214(15)
C17 0.0170(15) 0.051(2) 0.0164(15) 0.0103(14) 0.0074(12) 0.0168(15)
C18 0.0171(15) 0.0360(18) 0.0161(14) 0.0093(13) 0.0019(12) 0.0068(14)
C19 0.0179(15) 0.0271(15) 0.0123(13) 0.0062(11) 0.0003(11) 0.0084(13)
C20 0.0245(17) 0.0267(16) 0.0249(16) 0.0021(13) 0.0032(13) 0.0131(14)
C21 0.0281(18) 0.0281(17) 0.0286(17) -0.0004(14) -0.0017(14) 0.0073(15)
C22 0.047(2) 0.038(2) 0.056(3) 0.0130(18) 0.0114(19) 0.0281(19)
C23 0.0243(17) 0.0260(16) 0.0209(15) 0.0047(13) 0.0003(13) 0.0097(14)
C24 0.039(2) 0.0268(17) 0.0311(18) 0.0104(14) 0.0023(15) 0.0075(16)
C25 0.045(2) 0.036(2) 0.043(2) -0.0036(17) -0.0092(18) 0.0264(19)
C26 0.0119(13) 0.0149(13) 0.0174(14) 0.0051(11) 0.0022(11) 0.0046(11)
C27 0.0184(15) 0.0222(14) 0.0131(13) -0.0004(11) -0.0023(11) 0.0130(12)
C28 0.0177(15) 0.0270(16) 0.0200(15) 0.0013(12) -0.0003(12) 0.0138(13)
C29 0.0227(16) 0.0361(18) 0.0280(17) 0.0047(14) 0.0068(13) 0.0209(15)
C30 0.0300(18) 0.0342(18) 0.0369(19) -0.0014(14) 0.0033(14) 0.0246(16)
C31 0.0290(18) 0.0231(16) 0.0310(17) -0.0012(13) -0.0031(14) 0.0176(14)
C32 0.0203(15) 0.0234(15) 0.0186(14) -0.0001(12) -0.0015(12) 0.0130(13)
C33 0.0206(16) 0.0289(16) 0.0334(18) 0.0096(14) 0.0105(13) 0.0153(14)
C34 0.0305(19) 0.0271(17) 0.0378(19) 0.0019(14) 0.0110(15) 0.0094(15)
C35 0.034(2) 0.047(2) 0.043(2) 0.0206(17) 0.0199(16) 0.0251(18)
C36 0.0234(16) 0.0203(15) 0.0302(17) 0.0058(13) 0.0048(13) 0.0122(13)
C37 0.0287(19) 0.0261(18) 0.053(2) 0.0019(16) 0.0069(17) 0.0075(15)
C38 0.044(2) 0.0365(19) 0.0353(19) 0.0153(15) 0.0137(16) 0.0266(17)
C39 0.0152(14) 0.0206(14) 0.0131(13) 0.0044(11) 0.0000(11) 0.0109(12)
C40 0.0185(15) 0.0211(14) 0.0160(14) 0.0060(11) 0.0024(11) 0.0124(12)
C41 0.0266(17) 0.0190(14) 0.0175(15) 0.0002(11) -0.0017(12) 0.0112(13)
C42 0.0350(18) 0.0275(16) 0.0150(14) 0.0026(12) 0.0067(13) 0.0193(14)
C43 0.0256(16) 0.0315(17) 0.0188(15) 0.0088(13) 0.0092(12) 0.0155(14)
C44 0.0194(15) 0.0231(15) 0.0176(14) 0.0054(12) 0.0037(12) 0.0100(13)
C45 0.0184(15) 0.0196(14) 0.0211(15) 0.0019(12) 0.0042(12) 0.0078(12)
C46 0.0197(16) 0.0285(17) 0.0342(18) 0.0051(14) 0.0045(14) 0.0105(14)
C47 0.0241(16) 0.0238(15) 0.0273(16) 0.0085(13) 0.0093(13) 0.0111(13)
C48 0.0228(17) 0.0289(17) 0.0212(16) 0.0022(13) 0.0080(13) 0.0057(14)
C49 0.0221(17) 0.047(2) 0.0272(17) 0.0129(15) 0.0065(14) 0.0104(16)
C50 0.0291(19) 0.0235(17) 0.052(2) 0.0045(15) 0.0155(16) 0.0063(15)
C51 0.0146(14) 0.0166(14) 0.0190(14) 0.0052(11) 0.0008(11) 0.0045(12)
C52 0.0189(16) 0.0190(14) 0.0214(15) 0.0064(12) 0.0047(13) 0.0071(13)
C53 0.0214(17) 0.0239(15) 0.0221(15) 0.0079(13) 0.0054(13) 0.0081(14)
C54 0.0166(15) 0.0243(16) 0.0231(16) 0.0091(13) 0.0002(12) -0.0014(13)
C55 0.0199(17) 0.0338(19) 0.054(2) 0.0116(17) -0.0013(16) 0.0055(15)
C56 0.024(2) 0.051(3) 0.084(4) 0.023(2) -0.011(2) 0.0080(19)
C57 0.029(2) 0.050(3) 0.057(3) 0.023(2) -0.024(2) -0.006(2)
C58 0.042(2) 0.034(2) 0.029(2) 0.0055(16) -0.0067(17) -0.0101(18)
C59 0.0281(18) 0.0306(18) 0.0249(17) 0.0080(14) 0.0035(14) 0.0010(15)
C60 0.0166(14) 0.0199(14) 0.0196(14) 0.0067(11) 0.0007(11) 0.0106(12)
C61 0.0162(15) 0.0229(15) 0.0230(15) 0.0064(12) 0.0034(12) 0.0078(12)
C62 0.0228(16) 0.0224(15) 0.0253(16) 0.0020(12) 0.0016(13) 0.0101(13)
C63 0.0272(17) 0.0282(16) 0.0210(15) 0.0043(13) 0.0045(13) 0.0174(14)
C64 0.0220(16) 0.0328(17) 0.0324(18) 0.0118(14) 0.0125(13) 0.0132(14)
C65 0.0163(15) 0.0238(15) 0.0249(16) 0.0057(12) 0.0023(12) 0.0062(13)
C66 0.0165(14) 0.0169(14) 0.0174(14) -0.0007(11) -0.0017(11) 0.0059(12)
C67 0.0278(18) 0.0301(17) 0.044(2) 0.0174(15) 0.0129(15) 0.0163(15)
C68 0.044(2) 0.0304(18) 0.047(2) 0.0205(16) 0.0145(17) 0.0219(17)
C69 0.040(2) 0.0289(17) 0.0304(18) 0.0019(14) -0.0006(15) 0.0230(16)
C70 0.0301(18) 0.0375(19) 0.0312(18) 0.0038(15) 0.0070(14) 0.0226(16)
C71 0.0256(17) 0.0277(16) 0.0240(16) 0.0053(13) 0.0064(13) 0.0132(14)
C72 0.132(14) 0.139(14) 0.132(13) 0.023(9) 0.054(9) 0.053(9)
C73 0.055(7) 0.040(5) 0.088(8) -0.004(5) 0.029(5) -0.003(4)
C74 0.028(6) 0.039(6) 0.054(8) 0.011(6) -0.012(6) -0.013(4)
C75 0.036(5) 0.035(5) 0.094(9) 0.026(5) 0.018(5) 0.007(4)
C76 0.044(6) 0.041(6) 0.082(9) 0.007(6) 0.014(6) 0.006(5)
C77 0.049(6) 0.051(6) 0.131(12) 0.039(7) 0.004(7) 0.011(5)
C78 0.047(6) 0.033(5) 0.107(9) 0.010(6) 0.019(7) 0.019(5)

loop_
_atom_type_symbol
_atom_type_description
_atom_type_scat_dispersion_real
_atom_type_scat_dispersion_imag
_atom_type_scat_source
C C 0.0033 0.0016 'International Tables Vol C Tables 4.2.6.8 and 6.1.1.4'
H H 0.0000 0.0000 'International Tables Vol C Tables 4.2.6.8 and 6.1.1.4'
N N 0.0061 0.0033 'International Tables Vol C Tables 4.2.6.8 and 6.1.1.4'
O O 0.0106 0.0060 'International Tables Vol C Tables 4.2.6.8 and 6.1.1.4'
Sm Sm -0.1638 3.4418 'International Tables Vol C Tables 4.2.6.8 and 6.1.1.4'

loop_
_geom_angle_atom_site_label_1
_geom_angle_atom_site_label_2
_geom_angle_atom_site_label_3
_geom_angle
O1 Sm1 N3 111.11(8)
O1 Sm1 N1 103.40(9)
N3 Sm1 N1 116.42(8)
O1 Sm1 N4 107.94(9)
N3 Sm1 N4 56.51(8)
N1 Sm1 N4 148.14(8)
O1 Sm1 N2 129.16(8)
N3 Sm1 N2 119.70(8)
N1 Sm1 N2 55.41(8)
N4 Sm1 N2 98.82(8)
O1 Sm1 C26 109.77(8)
N3 Sm1 C26 28.42(8)
N1 Sm1 C26 139.25(8)
N4 Sm1 C26 28.29(8)
N2 Sm1 C26 113.90(8)
O1 Sm1 C1 118.13(8)
N3 Sm1 C1 123.34(8)
N1 Sm1 C1 27.82(8)
N4 Sm1 C1 124.92(8)
N2 Sm1 C1 27.64(8)
C26 Sm1 C1 132.08(8)
C51 O1 Sm1 165.42(17)
C1 N1 C2 117.2(2)
C1 N1 Sm1 93.60(17)
C2 N1 Sm1 148.42(18)
N2 C1 N1 118.3(2)
N2 C1 Sm1 59.86(15)
N1 C1 Sm1 58.57(14)
C1 N2 C14 117.0(2)
C1 N2 Sm1 92.50(17)
C14 N2 Sm1 150.31(17)
C7 C2 C3 120.9(3)
C7 C2 N1 120.9(2)
C3 C2 N1 118.1(2)
C26 N3 C27 121.4(2)
C26 N3 Sm1 93.11(16)
C27 N3 Sm1 144.05(18)
C4 C3 C2 118.5(3)
C4 C3 C8 121.7(3)
C2 C3 C8 119.8(3)
C26 N4 C39 119.6(2)
C26 N4 Sm1 91.20(16)
C39 N4 Sm1 147.24(17)
C5 C4 C3 121.4(3)
C6 C5 C4 119.4(3)
C5 C6 C7 121.6(3)
C6 C7 C2 118.1(3)
C6 C7 C11 119.4(3)
C2 C7 C11 122.4(2)
C3 C8 C9 113.8(3)
C3 C8 C10 109.5(3)
C9 C8 C10 110.5(3)
C7 C11 C13 113.0(3)
C7 C11 C12 111.2(3)
C13 C11 C12 110.1(3)
C15 C14 C19 120.9(3)
C15 C14 N2 118.5(3)
C19 C14 N2 120.5(3)
C16 C15 C14 118.7(3)
C16 C15 C20 121.8(3)
C14 C15 C20 119.5(3)
C17 C16 C15 121.0(3)
C18 C17 C16 120.1(3)
C17 C18 C19 121.8(3)
C18 C19 C14 117.5(3)
C18 C19 C23 120.9(3)
C14 C19 C23 121.6(3)
C15 C20 C22 113.8(3)
C15 C20 C21 109.7(3)
C22 C20 C21 110.3(3)
C25 C23 C19 111.6(3)
C25 C23 C24 109.0(3)
C19 C23 C24 113.9(3)
N4 C26 N3 118.3(2)
N4 C26 Sm1 60.51(14)
N3 C26 Sm1 58.46(14)
C32 C27 C28 121.1(3)
C32 C27 N3 120.5(3)
C28 C27 N3 118.2(3)
C29 C28 C27 118.1(3)
C29 C28 C33 120.8(3)
C27 C28 C33 120.9(3)
C30 C29 C28 121.3(3)
C29 C30 C31 120.1(3)
C30 C31 C32 121.2(3)
C27 C32 C31 118.1(3)
C27 C32 C36 122.6(3)
C31 C32 C36 119.3(3)
C28 C33 C34 109.3(3)
C28 C33 C35 114.4(3)
C34 C33 C35 110.3(3)
C32 C36 C37 112.9(3)
C32 C36 C38 109.9(3)
C37 C36 C38 109.8(3)
C44 C39 C40 120.2(3)
C44 C39 N4 118.8(2)
C40 C39 N4 120.9(3)
C41 C40 C39 118.5(3)
C41 C40 C45 119.6(3)
C39 C40 C45 121.8(2)
C42 C41 C40 121.8(3)
C43 C42 C41 119.1(3)
C42 C43 C44 121.5(3)
C43 C44 C39 118.9(3)
C43 C44 C48 120.8(3)
C39 C44 C48 120.3(3)
C40 C45 C46 112.4(3)
C40 C45 C47 109.4(2)
C46 C45 C47 111.3(3)
C49 C48 C44 114.2(3)
C49 C48 C50 111.5(3)
C44 C48 C50 108.8(3)
O1 C51 C52 110.0(2)
O1 C51 C60 110.5(2)
C52 C51 C60 109.2(2)
O1 C51 C66 110.2(2)
C52 C51 C66 107.9(2)
C60 C51 C66 109.0(2)
C53 C52 C51 177.8(3)
C52 C53 C54 177.2(3)
C55 C54 C59 119.6(3)
C55 C54 C53 120.0(3)
C59 C54 C53 120.3(3)
C54 C55 C56 120.5(4)
C57 C56 C55 119.8(4)
C58 C57 C56 120.1(4)
C57 C58 C59 121.0(4)
C54 C59 C58 118.9(4)
C65 C60 C61 118.5(3)
C65 C60 C51 123.0(3)
C61 C60 C51 118.6(3)
C62 C61 C60 120.9(3)
C63 C62 C61 120.2(3)
C62 C63 C64 119.3(3)
C65 C64 C63 120.3(3)
C60 C65 C64 120.9(3)
C67 C66 C71 118.4(3)
C67 C66 C51 120.9(3)
C71 C66 C51 120.7(3)
C66 C67 C68 121.2(3)
C69 C68 C67 119.9(3)
C70 C69 C68 119.7(3)
C69 C70 C71 120.3(3)
C66 C71 C70 120.5(3)
C74 C73 C78 115.8(10)
C74 C73 C72 119.6(12)
C78 C73 C72 124.6(11)
C75 C74 C73 121.9(10)
C74 C75 C76 121.6(9)
C77 C76 C75 117.3(11)
C78 C77 C76 121.8(10)
C77 C78 C73 121.4(10)

loop_
_geom_bond_atom_site_label_1
_geom_bond_atom_site_label_2
_geom_bond_distance
Sm1 O1 2.089(2)
Sm1 N3 2.392(2)
Sm1 N1 2.434(3)
Sm1 N4 2.440(2)
Sm1 N2 2.464(2)
Sm1 C26 2.803(3)
Sm1 C1 2.847(3)
O1 C51 1.408(3)
N1 C1 1.331(4)
N1 C2 1.427(4)
C1 N2 1.322(4)
N2 C14 1.429(4)
C2 C7 1.405(4)
C2 C3 1.414(4)
N3 C26 1.336(4)
N3 C27 1.429(4)
C3 C4 1.391(4)
C3 C8 1.519(4)
N4 C26 1.329(4)
N4 C39 1.421(4)
C4 C5 1.388(4)
C5 C6 1.387(4)
C6 C7 1.399(4)
C7 C11 1.527(4)
C8 C9 1.526(4)
C8 C10 1.539(5)
C11 C13 1.530(4)
C11 C12 1.533(4)
C14 C15 1.409(4)
C14 C19 1.417(4)
C15 C16 1.389(4)
C15 C20 1.517(4)
C16 C17 1.384(5)
C17 C18 1.376(5)
C18 C19 1.399(4)
C19 C23 1.528(4)
C20 C22 1.534(5)
C20 C21 1.538(4)
C23 C25 1.527(5)
C23 C24 1.539(5)
C27 C32 1.402(4)
C27 C28 1.413(4)
C28 C29 1.397(4)
C28 C33 1.516(4)
C29 C30 1.377(5)
C30 C31 1.379(5)
C31 C32 1.402(4)
C32 C36 1.516(4)
C33 C34 1.529(5)
C33 C35 1.538(5)
C36 C37 1.534(5)
C36 C38 1.536(5)
C39 C44 1.407(4)
C39 C40 1.411(4)
C40 C41 1.391(4)
C40 C45 1.525(4)
C41 C42 1.384(5)
C42 C43 1.382(5)
C43 C44 1.393(4)
C44 C48 1.520(4)
C45 C46 1.529(4)
C45 C47 1.533(4)
C48 C49 1.519(5)
C48 C50 1.524(5)
C51 C52 1.489(4)
C51 C60 1.545(4)
C51 C66 1.553(4)
C52 C53 1.193(4)
C53 C54 1.444(4)
C54 C55 1.386(5)
C54 C59 1.398(5)
C55 C56 1.387(5)
C56 C57 1.386(7)
C57 C58 1.366(7)
C58 C59 1.400(5)
C60 C65 1.385(4)
C60 C61 1.394(4)
C61 C62 1.390(4)
C62 C63 1.379(5)
C63 C64 1.393(5)
C64 C65 1.385(5)
C66 C67 1.383(4)
C66 C71 1.388(4)
C67 C68 1.386(5)
C68 C69 1.384(5)
C69 C70 1.371(5)
C70 C71 1.396(5)
C72 C73 1.45(3)
C73 C74 1.398(13)
C73 C78 1.398(13)
C74 C75 1.324(12)
C75 C76 1.382(14)
C76 C77 1.370(14)
C77 C78 1.337(13)
